data_1557278
loop_
_publ_author_name
'Fishman, Natalya N.'
'Lukzen, Nikita N.'
'Ivanov, Konstantin L.'
'Edeleva, Mariya V.'
'Fokin, Sergey V.'
'Romanenko, Galina V.'
'Ovcharenko, Victor I.'

_publ_section_title
;
 Multifrequency NMR as an Efficient Tool to Investigate Heterospin
 Complexes in Solutions.
;
_journal_name_full 'The journal of physical chemistry. A'
_journal_paper_doi 10.1021/acs.jpca.9b11104
_journal_year 2020
_chemical_formula_sum 'C55 H68 D3 Eu N2 O6'
_chemical_formula_weight 1011.11
_space_group_crystal_system monoclinic
_space_group_IT_number 14
_space_group_name_Hall '-P 2ybc'
_space_group_name_H-M_alt 'P 1 21/c 1'
_atom_sites_solution_hydrogens geom
_audit_creation_method SHELXL-2018/3
_cell_angle_alpha 90
_cell_angle_beta 104.5269(14)
_cell_angle_gamma 90
_cell_formula_units_Z 4
_cell_length_a 12.3206(4)
_cell_length_b 27.4776(9)
_cell_length_c 17.5732(6)
_cell_measurement_reflns_used 9840
_cell_measurement_temperature 240(2)
_cell_measurement_theta_max 67.79
_cell_measurement_theta_min 3.06
_cell_volume 5759.0(3)
_computing_cell_refinement 'Bruker SAINT'
_computing_data_collection 'Bruker APEX2'
_computing_data_reduction 'Bruker SAINT'
_computing_molecular_graphics 'Bruker SHELXTL'
_computing_publication_material 'Bruker SHELXTL'
_computing_structure_refinement 'SHELXL-2018/3 (Sheldrick, 2018)'
_computing_structure_solution 'SHELXS-97 (Sheldrick 2008)'
_diffrn_ambient_temperature 240(2)
_diffrn_measured_fraction_theta_full 0.994
_diffrn_measured_fraction_theta_max 0.992
_diffrn_measurement_device_type 'Bruker APEX-II CCD'
_diffrn_measurement_method '\f and \w scans'
_diffrn_radiation_type CuK\a
_diffrn_radiation_wavelength 1.54178
_diffrn_reflns_av_R_equivalents 0.1263
_diffrn_reflns_av_unetI/netI 0.0617
_diffrn_reflns_Laue_measured_fraction_full 0.994
_diffrn_reflns_Laue_measured_fraction_max 0.992
_diffrn_reflns_limit_h_max 14
_diffrn_reflns_limit_h_min -14
_diffrn_reflns_limit_k_max 32
_diffrn_reflns_limit_k_min -32
_diffrn_reflns_limit_l_max 21
_diffrn_reflns_limit_l_min -20
_diffrn_reflns_number 68104
_diffrn_reflns_point_group_measured_fraction_full 0.994
_diffrn_reflns_point_group_measured_fraction_max 0.992
_diffrn_reflns_theta_full 67.679
_diffrn_reflns_theta_max 67.784
_diffrn_reflns_theta_min 3.706
_exptl_absorpt_coefficient_mu 8.138
_exptl_absorpt_correction_T_max 0.4657
_exptl_absorpt_correction_T_min 0.2135
_exptl_absorpt_correction_type multi-scan
_exptl_absorpt_process_details sadabs
_exptl_crystal_colour black
_exptl_crystal_density_diffrn 1.166
_exptl_crystal_description prism
_exptl_crystal_F_000 2104
_exptl_crystal_size_max 0.28
_exptl_crystal_size_mid 0.04
_exptl_crystal_size_min 0.04
_refine_diff_density_max 0.904
_refine_diff_density_min -0.749
_refine_diff_density_rms 0.079
_refine_ls_extinction_method none
_refine_ls_goodness_of_fit_ref 1.057
_refine_ls_hydrogen_treatment constr
_refine_ls_matrix_type full
_refine_ls_number_parameters 574
_refine_ls_number_reflns 10352
_refine_ls_number_restraints 8
_refine_ls_restrained_S_all 1.057
_refine_ls_R_factor_all 0.0557
_refine_ls_R_factor_gt 0.0495
_refine_ls_shift/su_max 0.002
_refine_ls_shift/su_mean 0.000
_refine_ls_structure_factor_coef Fsqd
_refine_ls_weighting_details 'w=1/[\s^2^(Fo^2^)+(0.0868P)^2^+0.8668P] where P=(Fo^2^+2Fc^2^)/3'
_refine_ls_weighting_scheme calc
_refine_ls_wR_factor_gt 0.1331
_refine_ls_wR_factor_ref 0.1390
_reflns_Friedel_coverage 0.000
_reflns_number_gt 8836
_reflns_number_total 10352
_reflns_threshold_expression 'I > 2\s(I)'
_cod_data_source_file jp9b11104_si_002.cif
_cod_data_source_block z22s
_cod_original_sg_symbol_H-M 'P 21/c'
_cod_database_code 1557278
_shelx_shelxl_version_number 2018/3
_shelx_space_group_comment
; 
The symmetry employed for this shelxl refinement is uniquely defined 
by the following loop, which should always be used as a source of 
symmetry information in preference to the above space-group names. 
They are only intended as comments. 
;

loop_
_space_group_symop_operation_xyz
'x, y, z'
'-x, y+1/2, -z+1/2'
'-x, -y, -z'
'x, -y-1/2, z-1/2'

loop_
_atom_site_label
_atom_site_type_symbol
_atom_site_fract_x
_atom_site_fract_y
_atom_site_fract_z
_atom_site_U_iso_or_equiv
_atom_site_adp_type
_atom_site_occupancy
_atom_site_site_symmetry_order
_atom_site_calc_flag
_atom_site_refinement_flags_posn
_atom_site_refinement_flags_adp
_atom_site_refinement_flags_occupancy
Eu Eu 0.06040(2) 0.16277(2) 0.91202(2) 0.04469(10) Uani 1 1 d . . .
O1A O 0.2030(2) 0.12233(9) 1.00632(16) 0.0579(6) Uani 1 1 d . . .
C2A C 0.2190(3) 0.07693(14) 0.9965(2) 0.0539(8) Uani 1 1 d . . .
C3A C 0.3161(4) 0.05057(16) 1.0400(3) 0.0659(10) Uani 1 1 d . . .
C4A C 0.4071(4) 0.0772(2) 1.1008(3) 0.0785(13) Uani 1 1 d . . .
C5A C 0.5020(5) 0.0413(3) 1.1404(4) 0.115(2) Uani 1 1 d . . .
H5AA H 0.533563 0.026628 1.100510 0.173 Uiso 1 1 calc R U .
H5AB H 0.560102 0.058804 1.177767 0.173 Uiso 1 1 calc R U .
H5AC H 0.471439 0.016020 1.167508 0.173 Uiso 1 1 calc R U .
C6A C 0.3595(5) 0.0994(2) 1.1645(3) 0.0961(17) Uani 1 1 d . . .
H6AA H 0.418635 0.116107 1.202317 0.144 Uiso 1 1 calc R U .
H6AB H 0.300976 0.122472 1.141016 0.144 Uiso 1 1 calc R U .
H6AC H 0.328303 0.073940 1.190791 0.144 Uiso 1 1 calc R U .
C7A C 0.4581(5) 0.1169(3) 1.0591(4) 0.107(2) Uani 1 1 d . . .
H7AA H 0.488206 0.102220 1.018554 0.161 Uiso 1 1 calc R U .
H7AB H 0.400527 0.140274 1.035436 0.161 Uiso 1 1 calc R U .
H7AC H 0.517732 0.133268 1.097003 0.161 Uiso 1 1 calc R U .
C8A C 0.3194(5) 0.0032(2) 1.0215(3) 0.0901(16) Uani 1 1 d . . .
H8AA H 0.380998 -0.015239 1.048941 0.108 Uiso 1 1 calc R U .
C9A C 0.2358(6) -0.02070(19) 0.9631(3) 0.0905(16) Uani 1 1 d . . .
H9AA H 0.246264 -0.053803 0.953426 0.109 Uiso 1 1 calc R U .
C10A C 0.1419(4) 0.00147(15) 0.9205(3) 0.0667(10) Uani 1 1 d . . .
C11A C 0.0525(5) -0.02349(16) 0.8558(3) 0.0766(13) Uani 1 1 d . . .
C12A C 0.0816(8) -0.0776(2) 0.8487(5) 0.149(4) Uani 1 1 d . . .
H12A H 0.153867 -0.080208 0.836435 0.223 Uiso 1 1 calc R U .
H12B H 0.084528 -0.094060 0.898004 0.223 Uiso 1 1 calc R U .
H12C H 0.024563 -0.092664 0.807062 0.223 Uiso 1 1 calc R U .
C13A C -0.0598(6) -0.0213(3) 0.8748(4) 0.111(2) Uani 1 1 d . . .
H13A H -0.054859 -0.036701 0.925171 0.167 Uiso 1 1 calc R U .
H13B H -0.082051 0.012465 0.877096 0.167 Uiso 1 1 calc R U .
H13C H -0.115058 -0.038104 0.834268 0.167 Uiso 1 1 calc R U .
C14A C 0.0468(6) 0.0003(2) 0.7776(3) 0.0965(17) Uani 1 1 d . . .
H14A H 0.119724 -0.001367 0.766190 0.145 Uiso 1 1 calc R U .
H14B H -0.008067 -0.016421 0.736739 0.145 Uiso 1 1 calc R U .
H14C H 0.024940 0.034149 0.779567 0.145 Uiso 1 1 calc R U .
C15A C 0.1305(3) 0.05131(13) 0.9376(2) 0.0522(8) Uani 1 1 d . . .
O16A O 0.0463(2) 0.07730(10) 0.90399(15) 0.0573(6) Uani 1 1 d . . .
O1B O 0.1839(2) 0.14660(11) 0.83137(17) 0.0603(6) Uani 1 1 d . . .
C2B C 0.2645(3) 0.17575(15) 0.8304(2) 0.0539(8) Uani 1 1 d . . .
C3B C 0.3479(4) 0.16556(15) 0.7877(3) 0.0589(10) Uani 1 1 d . . .
C4B C 0.3425(4) 0.11758(17) 0.7429(3) 0.0687(11) Uani 1 1 d . . .
C5B C 0.4403(5) 0.1136(2) 0.7021(4) 0.0976(17) Uani 1 1 d . . .
H5BA H 0.436112 0.140341 0.665532 0.146 Uiso 1 1 calc R U .
H5BB H 0.511249 0.114845 0.741475 0.146 Uiso 1 1 calc R U .
H5BC H 0.434598 0.082959 0.673840 0.146 Uiso 1 1 calc R U .
C6B C 0.2331(4) 0.1143(2) 0.6790(3) 0.0886(15) Uani 1 1 d . . .
H6BA H 0.227770 0.141585 0.643318 0.133 Uiso 1 1 calc R U .
H6BB H 0.231676 0.084094 0.650082 0.133 Uiso 1 1 calc R U .
H6BC H 0.170265 0.114963 0.702983 0.133 Uiso 1 1 calc R U .
C7B C 0.3524(5) 0.0749(2) 0.7996(4) 0.0899(15) Uani 1 1 d . . .
H7BA H 0.422236 0.077420 0.839892 0.135 Uiso 1 1 calc R U .
H7BB H 0.289938 0.075484 0.823945 0.135 Uiso 1 1 calc R U .
H7BC H 0.351349 0.044614 0.771044 0.135 Uiso 1 1 calc R U .
C8B C 0.4265(3) 0.20122(19) 0.7899(3) 0.0696(11) Uani 1 1 d . . .
H8BA H 0.483456 0.195748 0.763982 0.083 Uiso 1 1 calc R U .
C9B C 0.4252(3) 0.24594(18) 0.8296(3) 0.0715(12) Uani 1 1 d . . .
H9BA H 0.480150 0.269147 0.826780 0.086 Uiso 1 1 calc R U .
C10B C 0.3502(3) 0.25756(17) 0.8714(2) 0.0634(10) Uani 1 1 d . . .
C11B C 0.3468(5) 0.3072(2) 0.9111(3) 0.0847(14) Uani 1 1 d . . .
C12B C 0.3682(7) 0.2996(3) 1.0003(4) 0.133(3) Uani 1 1 d . . .
H12D H 0.366207 0.330788 1.025796 0.200 Uiso 1 1 calc R U .
H12E H 0.310817 0.278487 1.011162 0.200 Uiso 1 1 calc R U .
H12F H 0.441277 0.284753 1.020351 0.200 Uiso 1 1 calc R U .
C13B C 0.2320(7) 0.3313(2) 0.8772(6) 0.134(3) Uani 1 1 d . . .
H13D H 0.229760 0.362569 0.902267 0.200 Uiso 1 1 calc R U .
H13E H 0.220615 0.335834 0.821043 0.200 Uiso 1 1 calc R U .
H13F H 0.173162 0.310529 0.887009 0.200 Uiso 1 1 calc R U .
C14B C 0.4379(6) 0.3415(2) 0.8954(5) 0.106(2) Uani 1 1 d . . .
H14D H 0.434167 0.372565 0.920982 0.159 Uiso 1 1 calc R U .
H14E H 0.511260 0.327123 0.916145 0.159 Uiso 1 1 calc R U .
H14F H 0.425614 0.346550 0.839251 0.159 Uiso 1 1 calc R U .
C15B C 0.2684(3) 0.22083(15) 0.8748(2) 0.0544(8) Uani 1 1 d . . .
O16B O 0.1945(2) 0.22526(10) 0.91478(17) 0.0622(7) Uani 1 1 d . . .
O1C O -0.0593(2) 0.23145(9) 0.86407(15) 0.0574(6) Uani 1 1 d . . .
C2C C -0.1418(3) 0.22642(15) 0.8036(2) 0.0560(9) Uani 1 1 d . . .
C3C C -0.2248(3) 0.26321(16) 0.7754(3) 0.0624(10) Uani 1 1 d . . .
C4C C -0.2157(4) 0.31224(18) 0.8167(3) 0.0735(12) Uani 1 1 d . . .
C5C C -0.2252(5) 0.3055(2) 0.9024(3) 0.0923(16) Uani 1 1 d . . .
H5CA H -0.219331 0.336940 0.928270 0.139 Uiso 1 1 calc R U .
H5CB H -0.296970 0.290865 0.902054 0.139 Uiso 1 1 calc R U .
H5CC H -0.165211 0.284497 0.930617 0.139 Uiso 1 1 calc R U .
C6C C -0.1042(6) 0.33641(19) 0.8174(5) 0.0973(19) Uani 1 1 d . . .
H6CA H -0.099671 0.367604 0.843845 0.146 Uiso 1 1 calc R U .
H6CB H -0.043195 0.315731 0.845008 0.146 Uiso 1 1 calc R U .
H6CC H -0.098843 0.341286 0.763796 0.146 Uiso 1 1 calc R U .
C7C C -0.3109(6) 0.3471(2) 0.7764(5) 0.106(2) Uani 1 1 d . . .
H7CA H -0.302147 0.377838 0.804405 0.160 Uiso 1 1 calc R U .
H7CB H -0.307898 0.352572 0.722469 0.160 Uiso 1 1 calc R U .
H7CC H -0.382639 0.332764 0.777092 0.160 Uiso 1 1 calc R U .
C8C C -0.3087(3) 0.25072(19) 0.7116(3) 0.0725(12) Uani 1 1 d . . .
H8CA H -0.367086 0.273193 0.693700 0.087 Uiso 1 1 calc R U .
C9C C -0.3135(3) 0.2064(2) 0.6710(3) 0.0742(13) Uani 1 1 d . . .
H9CA H -0.374080 0.201102 0.627167 0.089 Uiso 1 1 calc R U .
C10C C -0.2347(3) 0.17053(17) 0.6919(3) 0.0641(10) Uani 1 1 d . . .
C11C C -0.2353(4) 0.1233(2) 0.6465(3) 0.0776(13) Uani 1 1 d . . .
C12C C -0.3340(5) 0.1209(3) 0.5734(3) 0.0995(19) Uani 1 1 d . . .
H12G H -0.331475 0.090409 0.546171 0.149 Uiso 1 1 calc R U .
H12H H -0.403913 0.123106 0.589055 0.149 Uiso 1 1 calc R U .
H12I H -0.328958 0.147820 0.538648 0.149 Uiso 1 1 calc R U .
C13C C -0.1263(5) 0.1205(3) 0.6177(3) 0.102(2) Uani 1 1 d . . .
H13G H -0.125844 0.090543 0.588700 0.154 Uiso 1 1 calc R U .
H13H H -0.123244 0.148077 0.583796 0.154 Uiso 1 1 calc R U .
H13I H -0.061802 0.121267 0.662634 0.154 Uiso 1 1 calc R U .
C14C C -0.2436(5) 0.0788(2) 0.6980(3) 0.0872(15) Uani 1 1 d . . .
H14G H -0.243824 0.049295 0.667684 0.131 Uiso 1 1 calc R U .
H14H H -0.179797 0.078434 0.743447 0.131 Uiso 1 1 calc R U .
H14I H -0.312311 0.080694 0.715254 0.131 Uiso 1 1 calc R U .
C15C C -0.1468(3) 0.18034(16) 0.7615(2) 0.0570(9) Uani 1 1 d . . .
O16C O -0.0696(2) 0.14926(11) 0.78982(16) 0.0603(6) Uani 1 1 d . . .
N1S N 0.0571(3) 0.20363(11) 1.04274(18) 0.0536(7) Uani 1 1 d . . .
C2S C 0.1517(3) 0.22155(16) 1.0890(2) 0.0638(10) Uani 1 1 d . . .
H2SA H 0.218614 0.217716 1.073105 0.077 Uiso 1 1 calc R U .
C3S C 0.1562(4) 0.2450(2) 1.1578(3) 0.0789(13) Uani 1 1 d . . .
H3SA H 0.224753 0.256436 1.189244 0.095 Uiso 1 1 calc R U .
C4S C 0.0590(5) 0.2517(2) 1.1802(3) 0.0992(19) Uani 1 1 d . . .
H4SA H 0.059299 0.268715 1.226667 0.119 Uiso 1 1 calc R U .
C5S C -0.0400(4) 0.2332(2) 1.1340(3) 0.0820(14) Uani 1 1 d . . .
H5SA H -0.107429 0.237020 1.149089 0.098 Uiso 1 1 calc R U .
C6S C -0.0387(3) 0.20916(14) 1.0655(2) 0.0526(8) Uani 1 1 d . . .
C7S C -0.1401(3) 0.18620(14) 1.0145(2) 0.0534(8) Uani 1 1 d . . .
C8S C -0.2473(4) 0.19679(19) 1.0208(3) 0.0702(11) Uani 1 1 d . . .
H8SA H -0.258278 0.219705 1.057928 0.084 Uiso 1 1 calc R U .
C9S C -0.3377(4) 0.1736(2) 0.9725(4) 0.0869(15) Uani 1 1 d . . .
H9SA H -0.411143 0.181195 0.975096 0.104 Uiso 1 1 calc R U .
C10S C -0.3192(4) 0.1393(2) 0.9207(3) 0.0853(15) Uani 1 1 d . . .
H10A H -0.379257 0.122171 0.888200 0.102 Uiso 1 1 calc R U .
C11S C -0.2103(4) 0.13054(19) 0.9171(3) 0.0726(12) Uani 1 1 d . . .
H11A H -0.197630 0.107064 0.881400 0.087 Uiso 1 1 calc R U .
N12S N -0.1225(3) 0.15368(12) 0.9618(2) 0.0573(8) Uani 1 1 d . . .
C1X C -0.2198(19) 0.0139(9) 0.4265(15) 0.196(10) Uiso 0.5 1 d D . P
H1XA D -0.167681 0.027064 0.401216 0.235 Uiso 0.5 1 calc R U P
C2X C -0.1812(17) -0.0135(10) 0.4943(15) 0.230(12) Uiso 0.5 1 d D . P
H2XA D -0.109794 -0.022750 0.524128 0.276 Uiso 0.5 1 calc R U P
C3X C -0.2890(17) -0.0217(7) 0.5006(11) 0.153(7) Uiso 0.5 1 d D . P
H3XA D -0.281502 -0.044021 0.542049 0.184 Uiso 0.5 1 calc R U P
C4X C -0.4028(18) -0.0128(10) 0.4751(15) 0.208(11) Uiso 0.5 1 d D . P
H4XA D -0.452907 -0.023472 0.504016 0.250 Uiso 0.5 1 calc R U P
C5X C -0.4403(19) 0.0129(12) 0.4045(17) 0.260(18) Uiso 0.5 1 d D . P
H5XA D -0.512205 0.021068 0.374120 0.312 Uiso 0.5 1 calc R U P
C6X C -0.3324(19) 0.0221(8) 0.3952(14) 0.182(9) Uiso 0.5 1 d D . P
H6XA D -0.339903 0.041456 0.350041 0.218 Uiso 0.5 1 calc R U P

loop_
_atom_site_aniso_label
_atom_site_aniso_U_11
_atom_site_aniso_U_22
_atom_site_aniso_U_33
_atom_site_aniso_U_23
_atom_site_aniso_U_13
_atom_site_aniso_U_12
Eu 0.03803(13) 0.05037(14) 0.04529(14) -0.00174(7) 0.00975(9) 0.00155(7)
O1A 0.0531(14) 0.0560(14) 0.0586(15) 0.0002(11) 0.0028(11) 0.0059(11)
C2A 0.0535(19) 0.057(2) 0.052(2) 0.0023(15) 0.0145(16) 0.0028(16)
C3A 0.063(2) 0.069(2) 0.065(2) 0.0070(19) 0.0147(19) 0.012(2)
C4A 0.058(2) 0.091(3) 0.077(3) 0.010(2) 0.000(2) 0.009(2)
C5A 0.075(4) 0.122(5) 0.127(5) 0.011(4) -0.014(3) 0.026(4)
C6A 0.089(4) 0.115(4) 0.070(3) -0.009(3) -0.006(3) 0.005(3)
C7A 0.072(3) 0.123(5) 0.118(5) 0.012(4) 0.008(3) -0.019(3)
C8A 0.091(4) 0.081(3) 0.091(4) 0.010(3) 0.010(3) 0.036(3)
C9A 0.122(5) 0.063(3) 0.084(3) 0.000(2) 0.021(3) 0.021(3)
C10A 0.089(3) 0.058(2) 0.059(2) 0.0013(17) 0.029(2) 0.004(2)
C11A 0.108(4) 0.059(2) 0.064(3) -0.0069(19) 0.025(3) -0.004(2)
C12A 0.211(10) 0.071(4) 0.136(6) -0.039(4) -0.008(6) 0.013(5)
C13A 0.125(5) 0.115(5) 0.106(4) -0.040(4) 0.052(4) -0.064(4)
C14A 0.111(4) 0.118(4) 0.060(3) -0.013(3) 0.020(3) -0.011(4)
C15A 0.059(2) 0.0505(18) 0.0495(19) 0.0063(15) 0.0183(16) 0.0005(16)
O16A 0.0519(14) 0.0493(13) 0.0666(16) -0.0069(11) 0.0070(12) -0.0069(11)
O1B 0.0543(15) 0.0653(15) 0.0665(17) -0.0080(13) 0.0249(13) -0.0005(13)
C2B 0.0387(17) 0.068(2) 0.056(2) 0.0037(17) 0.0135(15) 0.0000(16)
C3B 0.048(2) 0.078(3) 0.052(2) 0.0065(17) 0.0152(17) 0.0097(17)
C4B 0.064(2) 0.080(3) 0.068(3) 0.003(2) 0.028(2) 0.016(2)
C5B 0.083(3) 0.122(5) 0.102(4) -0.015(3) 0.048(3) 0.015(3)
C6B 0.075(3) 0.110(4) 0.078(3) -0.024(3) 0.015(2) 0.005(3)
C7B 0.091(4) 0.081(3) 0.103(4) 0.000(3) 0.036(3) 0.022(3)
C8B 0.0413(19) 0.098(3) 0.073(3) 0.010(2) 0.0210(18) 0.004(2)
C9B 0.049(2) 0.091(3) 0.076(3) 0.002(2) 0.019(2) -0.013(2)
C10B 0.0469(19) 0.078(3) 0.064(2) 0.0008(19) 0.0106(17) -0.0099(18)
C11B 0.073(3) 0.085(3) 0.099(4) -0.022(3) 0.028(3) -0.028(3)
C12B 0.148(7) 0.162(7) 0.102(5) -0.054(5) 0.054(5) -0.078(6)
C13B 0.102(5) 0.077(4) 0.227(10) -0.036(5) 0.051(6) -0.010(3)
C14B 0.108(5) 0.097(4) 0.120(5) -0.020(3) 0.043(4) -0.046(3)
C15B 0.0399(17) 0.069(2) 0.053(2) 0.0021(16) 0.0088(15) -0.0002(16)
O16B 0.0541(14) 0.0683(16) 0.0693(17) -0.0103(13) 0.0250(13) -0.0076(12)
O1C 0.0530(14) 0.0586(14) 0.0588(15) 0.0049(12) 0.0109(12) 0.0036(11)
C2C 0.0408(17) 0.072(2) 0.057(2) 0.0141(17) 0.0151(16) 0.0057(16)
C3C 0.048(2) 0.075(2) 0.069(2) 0.021(2) 0.0234(18) 0.0114(18)
C4C 0.061(2) 0.071(3) 0.090(3) 0.019(2) 0.022(2) 0.018(2)
C5C 0.100(4) 0.091(3) 0.093(4) 0.007(3) 0.038(3) 0.022(3)
C6C 0.097(4) 0.073(3) 0.128(5) 0.022(3) 0.040(4) 0.001(3)
C7C 0.094(4) 0.087(4) 0.133(6) 0.024(4) 0.020(4) 0.033(3)
C8C 0.047(2) 0.090(3) 0.079(3) 0.027(2) 0.014(2) 0.011(2)
C9C 0.045(2) 0.110(4) 0.063(3) 0.020(2) 0.0060(18) 0.003(2)
C10C 0.043(2) 0.093(3) 0.055(2) 0.0086(19) 0.0098(17) -0.0015(19)
C11C 0.056(2) 0.118(4) 0.057(2) -0.013(2) 0.0104(19) -0.007(2)
C12C 0.071(3) 0.152(6) 0.065(3) -0.015(3) -0.001(2) -0.008(3)
C13C 0.068(3) 0.165(6) 0.073(3) -0.033(4) 0.017(3) 0.000(3)
C14C 0.075(3) 0.093(4) 0.089(4) -0.015(3) 0.012(3) -0.005(3)
C15C 0.0412(18) 0.078(2) 0.054(2) 0.0081(18) 0.0156(15) 0.0049(18)
O16C 0.0496(14) 0.0760(16) 0.0519(15) -0.0049(13) 0.0064(12) 0.0087(13)
N1S 0.0477(16) 0.0626(17) 0.0495(16) -0.0025(13) 0.0102(13) 0.0040(14)
C2S 0.052(2) 0.077(3) 0.061(2) -0.0121(19) 0.0119(18) -0.0049(19)
C3S 0.064(3) 0.105(4) 0.064(3) -0.023(2) 0.009(2) -0.006(2)
C4S 0.086(4) 0.130(5) 0.083(3) -0.051(3) 0.025(3) -0.011(4)
C5S 0.063(3) 0.115(4) 0.075(3) -0.032(3) 0.031(2) -0.001(3)
C6S 0.0486(18) 0.060(2) 0.0506(19) 0.0038(15) 0.0144(15) 0.0016(16)
C7S 0.053(2) 0.063(2) 0.0469(19) 0.0059(16) 0.0176(15) -0.0016(17)
C8S 0.054(2) 0.087(3) 0.075(3) 0.003(2) 0.026(2) 0.003(2)
C9S 0.052(3) 0.119(4) 0.092(4) 0.017(3) 0.024(2) -0.005(3)
C10S 0.057(3) 0.119(4) 0.078(3) 0.002(3) 0.014(2) -0.028(3)
C11S 0.062(2) 0.089(3) 0.068(3) -0.006(2) 0.019(2) -0.023(2)
N12S 0.0524(18) 0.0682(18) 0.0532(18) 0.0028(14) 0.0169(15) -0.0124(15)

loop_
_atom_type_symbol
_atom_type_description
_atom_type_scat_dispersion_real
_atom_type_scat_dispersion_imag
_atom_type_scat_source
C C 0.0181 0.0091 'International Tables Vol C Tables 4.2.6.8 and 6.1.1.4'
H H 0.0000 0.0000 'International Tables Vol C Tables 4.2.6.8 and 6.1.1.4'
N N 0.0311 0.0180 'International Tables Vol C Tables 4.2.6.8 and 6.1.1.4'
O O 0.0492 0.0322 'International Tables Vol C Tables 4.2.6.8 and 6.1.1.4'
Eu Eu -8.9294 11.1857 'International Tables Vol C Tables 4.2.6.8 and 6.1.1.4'
D D 0.0000 0.0000 'International Tables Vol C Tables 4.2.6.8 and 6.1.1.4'

loop_
_geom_angle_atom_site_label_1
_geom_angle_atom_site_label_2
_geom_angle_atom_site_label_3
_geom_angle
O16A Eu O16C 76.48(10)
O16A Eu O1B 79.97(10)
O16C Eu O1B 79.46(10)
O16A Eu O1A 66.73(9)
O16C Eu O1A 140.96(9)
O1B Eu O1A 81.68(10)
O16A Eu O16B 139.65(9)
O16C Eu O16B 116.19(11)
O1B Eu O16B 66.39(10)
O1A Eu O16B 86.24(10)
O16A Eu O1C 136.80(9)
O16C Eu O1C 65.80(9)
O1B Eu O1C 111.47(10)
O1A Eu O1C 153.20(9)
O16B Eu O1C 78.64(10)
O16A Eu N1S 118.17(10)
O16C Eu N1S 136.28(10)
O1B Eu N1S 140.80(10)
O1A Eu N1S 75.79(9)
O16B Eu N1S 80.36(10)
O1C Eu N1S 79.92(9)
O16A Eu N12S 82.46(10)
O16C Eu N12S 81.09(10)
O1B Eu N12S 156.32(11)
O1A Eu N12S 105.70(10)
O16B Eu N12S 135.47(10)
O1C Eu N12S 71.95(10)
N1S Eu N12S 62.35(10)
O16A Eu C2A 46.90(9)
O16C Eu C2A 120.26(10)
O1B Eu C2A 74.24(10)
O1A Eu C2A 20.76(9)
O16B Eu C2A 100.57(10)
O1C Eu C2A 172.92(9)
N1S Eu C2A 93.01(10)
N12S Eu C2A 104.61(10)
O16A Eu C15A 20.44(9)
O16C Eu C15A 94.32(10)
O1B Eu C15A 73.24(10)
O1A Eu C15A 47.32(9)
O16B Eu C15A 121.99(10)
O1C Eu C15A 157.25(10)
N1S Eu C15A 111.04(10)
N12S Eu C15A 94.97(10)
C2A Eu C15A 26.87(10)
O16A Eu C2B 97.94(10)
O16C Eu C2B 92.27(10)
O1B Eu C2B 20.07(10)
O1A Eu C2B 80.67(10)
O16B Eu C2B 46.38(10)
O1C Eu C2B 103.63(10)
N1S Eu C2B 122.75(10)
N12S Eu C2B 173.09(10)
C2A Eu C2B 80.36(10)
C15A Eu C2B 87.41(10)
O16A Eu C15C 93.95(10)
O16C Eu C15C 19.97(11)
O1B Eu C15C 91.86(10)
O1A Eu C15C 160.37(10)
O16B Eu C15C 108.22(10)
O1C Eu C15C 46.08(10)
N1S Eu C15C 118.86(10)
N12S Eu C15C 73.61(10)
C2A Eu C15C 139.65(11)
C15A Eu C15C 113.06(11)
C2B Eu C15C 99.49(9)
C2A O1A Eu 118.3(2)
O1A C2A C3A 123.5(4)
O1A C2A C15A 116.5(3)
C3A C2A C15A 120.0(4)
O1A C2A Eu 40.91(17)
C3A C2A Eu 161.8(3)
C15A C2A Eu 76.6(2)
C8A C3A C2A 115.3(4)
C8A C3A C4A 124.9(4)
C2A C3A C4A 119.8(4)
C6A C4A C3A 110.9(4)
C6A C4A C7A 110.2(5)
C3A C4A C7A 108.9(4)
C6A C4A C5A 108.2(5)
C3A C4A C5A 110.3(5)
C7A C4A C5A 108.2(5)
C3A C8A C9A 124.3(5)
C10A C9A C8A 123.7(5)
C9A C10A C15A 115.7(4)
C9A C10A C11A 124.4(4)
C15A C10A C11A 120.0(4)
C13A C11A C14A 110.4(5)
C13A C11A C10A 110.4(4)
C14A C11A C10A 110.0(4)
C13A C11A C12A 107.6(6)
C14A C11A C12A 107.6(5)
C10A C11A C12A 110.7(5)
O16A C15A C10A 123.7(4)
O16A C15A C2A 115.4(3)
C10A C15A C2A 120.9(4)
O16A C15A Eu 40.17(17)
C10A C15A Eu 159.7(3)
C2A C15A Eu 76.6(2)
C15A O16A Eu 119.4(2)
C2B O1B Eu 120.5(3)
O1B C2B C3B 122.8(4)
O1B C2B C15B 116.6(3)
C3B C2B C15B 120.7(4)
O1B C2B Eu 39.43(18)
C3B C2B Eu 161.7(3)
C15B C2B Eu 77.3(2)
C8B C3B C2B 115.9(4)
C8B C3B C4B 124.8(4)
C2B C3B C4B 119.4(4)
C7B C4B C6B 110.3(5)
C7B C4B C3B 109.9(4)
C6B C4B C3B 110.3(4)
C7B C4B C5B 107.6(4)
C6B C4B C5B 107.5(4)
C3B C4B C5B 111.1(4)
C3B C8B C9B 122.7(4)
C10B C9B C8B 124.4(4)
C9B C10B C15B 115.9(4)
C9B C10B C11B 123.7(4)
C15B C10B C11B 120.3(4)
C10B C11B C12B 109.0(5)
C10B C11B C13B 109.4(4)
C12B C11B C13B 111.0(7)
C10B C11B C14B 111.0(5)
C12B C11B C14B 108.5(5)
C13B C11B C14B 107.8(6)
O16B C15B C10B 123.7(4)
O16B C15B C2B 116.0(3)
C10B C15B C2B 120.3(4)
O16B C15B Eu 39.54(18)
C10B C15B Eu 163.2(3)
C2B C15B Eu 76.5(2)
C15B O16B Eu 120.3(2)
C2C O1C Eu 119.6(2)
O1C C2C C3C 124.0(4)
O1C C2C C15C 116.0(3)
C3C C2C C15C 120.0(4)
O1C C2C Eu 40.33(17)
C3C C2C Eu 163.5(3)
C15C C2C Eu 76.0(2)
C8C C3C C2C 115.7(4)
C8C C3C C4C 124.3(4)
C2C C3C C4C 120.0(4)
C3C C4C C6C 110.4(4)
C3C C4C C7C 112.0(5)
C6C C4C C7C 108.3(5)
C3C C4C C5C 110.0(4)
C6C C4C C5C 109.3(5)
C7C C4C C5C 106.6(5)
C3C C8C C9C 124.1(4)
C10C C9C C8C 123.5(4)
C9C C10C C15C 115.1(4)
C9C C10C C11C 124.3(4)
C15C C10C C11C 120.6(4)
C10C C11C C12C 112.0(5)
C10C C11C C14C 111.2(4)
C12C C11C C14C 107.7(5)
C10C C11C C13C 108.7(4)
C12C C11C C13C 107.1(4)
C14C C11C C13C 110.1(5)
O16C C15C C10C 122.1(4)
O16C C15C C2C 116.6(3)
C10C C15C C2C 121.3(4)
O16C C15C Eu 39.01(19)
C10C C15C Eu 160.3(3)
C2C C15C Eu 77.9(2)
C15C O16C Eu 121.0(3)
C2S N1S C6S 118.3(3)
C2S N1S Eu 119.9(3)
C6S N1S Eu 121.8(2)
N1S C2S C3S 123.4(4)
C4S C3S C2S 118.6(4)
C3S C4S C5S 119.3(5)
C6S C5S C4S 119.3(4)
N1S C6S C5S 121.1(4)
N1S C6S C7S 116.2(3)
C5S C6S C7S 122.7(4)
N12S C7S C8S 121.1(4)
N12S C7S C6S 116.3(3)
C8S C7S C6S 122.6(4)
C9S C8S C7S 119.7(5)
C10S C9S C8S 119.0(5)
C9S C10S C11S 118.5(5)
N12S C11S C10S 123.1(5)
C11S N12S C7S 118.6(4)
C11S N12S Eu 119.2(3)
C7S N12S Eu 117.8(2)
C6X C1X C2X 121.7(17)
C6X C1X C3X 77.7(13)
C2X C1X C3X 44.0(9)
C3X C2X C1X 91.6(16)
C2X C3X C4X 149.8(19)
C2X C3X C1X 44.4(8)
C4X C3X C1X 105.6(13)
C3X C4X C5X 117.2(16)
C6X C5X C4X 94.7(17)
C1X C6X C5X 144(2)

loop_
_geom_bond_atom_site_label_1
_geom_bond_atom_site_label_2
_geom_bond_distance
Eu O16A 2.357(3)
Eu O16C 2.364(3)
Eu O1B 2.367(3)
Eu O1A 2.368(2)
Eu O16B 2.375(3)
Eu O1C 2.413(3)
Eu N1S 2.566(3)
Eu N12S 2.626(3)
Eu C2A 3.183(4)
Eu C15A 3.183(4)
Eu C2B 3.211(4)
Eu C15C 3.219(4)
O1A C2A 1.282(5)
C2A C3A 1.443(6)
C2A C15A 1.479(5)
C3A C8A 1.344(7)
C3A C4A 1.526(7)
C4A C6A 1.517(8)
C4A C7A 1.534(8)
C4A C5A 1.554(7)
C8A C9A 1.419(8)
C9A C10A 1.355(7)
C10A C15A 1.417(6)
C10A C11A 1.532(7)
C11A C13A 1.504(8)
C11A C14A 1.508(7)
C11A C12A 1.543(7)
C15A O16A 1.276(5)
O1B C2B 1.279(5)
C2B C3B 1.445(6)
C2B C15B 1.458(6)
C3B C8B 1.371(6)
C3B C4B 1.529(6)
C4B C7B 1.524(7)
C4B C6B 1.525(7)
C4B C5B 1.553(6)
C8B C9B 1.415(7)
C9B C10B 1.356(6)
C10B C15B 1.438(6)
C10B C11B 1.536(7)
C11B C12B 1.537(9)
C11B C13B 1.540(10)
C11B C14B 1.545(7)
C15B O16B 1.287(5)
O1C C2C 1.280(5)
C2C C3C 1.434(5)
C2C C15C 1.460(6)
C3C C8C 1.365(7)
C3C C4C 1.521(7)
C4C C6C 1.522(8)
C4C C7C 1.542(7)
C4C C5C 1.552(8)
C8C C9C 1.406(7)
C9C C10C 1.367(7)
C10C C15C 1.441(6)
C10C C11C 1.522(7)
C11C C12C 1.533(6)
C11C C14C 1.539(8)
C11C C13C 1.551(7)
C15C O16C 1.283(5)
N1S C2S 1.336(5)
N1S C6S 1.347(5)
C2S C3S 1.360(6)
C3S C4S 1.363(7)
C4S C5S 1.381(7)
C5S C6S 1.376(6)
C6S C7S 1.483(5)
C7S N12S 1.344(5)
C7S C8S 1.384(6)
C8S C9S 1.376(7)
C9S C10S 1.369(9)
C10S C11S 1.380(7)
C11S N12S 1.328(6)
C1X C6X 1.377(10)
C1X C2X 1.388(10)
C1X C3X 1.98(3)
C2X C3X 1.378(10)
C3X C4X 1.382(10)
C4X C5X 1.402(10)
C5X C6X 1.401(10)
